data_7012104
loop_
_publ_author_name
'Mandal, Swadhin K.'
'Nagana Gowda, G. A.'
'Krishnamurthy, Setharampattu S.'
'Nethaji, Munirathinam'

_publ_section_title
;
 Palladium(ii) allyl complexes of chiral diphosphazane ligands:
 ambident coordination behaviour and stereodynamic studies in
 solutionOrganometallic chemistry of diphosphazanes. Part
 17.11g.Electronic supplementary information (ESI) available: NMR and
 crystallographic data, stereodynamic behaviour schemes. See
 http://www.rsc.org/suppdata/dt/b2/b207447h/
;
_journal_issue 5
_journal_name_full 'Dalton Transactions'
_journal_page_first 1016
_journal_paper_doi 10.1039/b207447h
_journal_year 2003
_chemical_formula_moiety
;
[Pd(eta-3-C3H5){eta-2-(SR)-Ph2PN((S)-*CHMePh)PPh(N2C3HMe2-3,5)}](PF6)
;
_chemical_formula_sum 'C35.5 H39 F6 N3 O0.5 P3 Pd'
_chemical_formula_weight 829.01
_chemical_melting_point '135-138 C dec.'
_chemical_name_systematic
;                                     
(eta-3-allyl)[eta-2-{N,N-(diphenylphosphino)
(phenyl, 3,5-dimethylpyrazolylphosphino)  
(S)-1-phenylethylamine}-kappa-P,N]
palladium(II)hexafluorophosphate
;
_space_group_IT_number 4
_symmetry_cell_setting monoclinic
_symmetry_space_group_name_Hall 'P 2yb'
_symmetry_space_group_name_H-M 'P 1 21 1'
_atom_sites_solution_hydrogens geom
_atom_sites_solution_primary direct
_atom_sites_solution_secondary difmap
_audit_creation_method SHELXL-97
_cell_angle_alpha 90.00
_cell_angle_beta 90.5650(10)
_cell_angle_gamma 90.00
_cell_formula_units_Z 4
_cell_length_a 9.2253(2)
_cell_length_b 37.0328(9)
_cell_length_c 10.9457(2)
_cell_measurement_reflns_used 15784
_cell_measurement_temperature 293(2)
_cell_measurement_theta_max 23.26
_cell_measurement_theta_min 1.10
_cell_volume 3739.29(14)
_computing_cell_refinement 'SMART and SAINT (Bruker, 1995)'
_computing_data_collection 'SMART (Bruker, 1995)'
_computing_data_reduction 'SAINT (Bruker)'
_computing_molecular_graphics 'Ortep-32 for Windows (Farrugia, 1997)'
_computing_publication_material 'WinGX publication routines (Farrugia, 1999)'
_computing_structure_refinement 'SHELXL-97 (Sheldrick, 1997)'
_computing_structure_solution 'SHELXS-97 (Sheldrick, 1997)'
_diffrn_ambient_temperature 293(2)
_diffrn_measured_fraction_theta_full 0.994
_diffrn_measured_fraction_theta_max 0.994
_diffrn_measurement_device_type 'Siemens SMART CCD  PLATFORM'
_diffrn_radiation_monochromator graphite
_diffrn_radiation_source 'fine-focus sealed tube'
_diffrn_radiation_type MoK\alpha
_diffrn_radiation_wavelength 0.71073
_diffrn_reflns_av_R_equivalents 0.0258
_diffrn_reflns_av_sigmaI/netI 0.0493
_diffrn_reflns_limit_h_max 9
_diffrn_reflns_limit_h_min -10
_diffrn_reflns_limit_k_max 40
_diffrn_reflns_limit_k_min -41
_diffrn_reflns_limit_l_max 11
_diffrn_reflns_limit_l_min -12
_diffrn_reflns_number 15784
_diffrn_reflns_theta_full 23.26
_diffrn_reflns_theta_max 23.26
_diffrn_reflns_theta_min 1.10
_diffrn_standards_decay_% 0
_exptl_absorpt_coefficient_mu 0.685
_exptl_absorpt_correction_type none
_exptl_crystal_colour colorless
_exptl_crystal_density_diffrn 1.473
_exptl_crystal_density_meas ?
_exptl_crystal_density_method .
_exptl_crystal_description rod
_exptl_crystal_F_000 1688
_exptl_crystal_size_max 0.24
_exptl_crystal_size_mid 0.10
_exptl_crystal_size_min 0.10
_refine_diff_density_max 0.685
_refine_diff_density_min -0.589
_refine_diff_density_rms 0.201
_refine_ls_abs_structure_details 'Flack H D (1983), Acta Cryst. A39, 876-881'
_refine_ls_abs_structure_Flack -0.03(2)
_refine_ls_extinction_coef 0.0088(5)
_refine_ls_extinction_expression Fc^*^==kFc[1+0.001xFc^2^\l^3^/sin(2\q)]^-1/4^
_refine_ls_extinction_method SHELXL
_refine_ls_goodness_of_fit_ref 1.101
_refine_ls_hydrogen_treatment constr
_refine_ls_matrix_type full
_refine_ls_number_parameters 884
_refine_ls_number_reflns 10038
_refine_ls_number_restraints 1
_refine_ls_restrained_S_all 1.101
_refine_ls_R_factor_all 0.0441
_refine_ls_R_factor_gt 0.0383
_refine_ls_shift/su_max 0.002
_refine_ls_shift/su_mean 0.000
_refine_ls_structure_factor_coef Fsqd
_refine_ls_weighting_details 'calc w==1/[\s^2^(Fo^2^)+(0.0673P)^2^+0.0000P] where P==(Fo^2^+2Fc^2^)/3'
_refine_ls_weighting_scheme calc
_refine_ls_wR_factor_gt 0.0989
_refine_ls_wR_factor_ref 0.1091
_reflns_number_gt 9503
_reflns_number_total 10038
_reflns_threshold_expression >2sigma(I)
_cod_data_source_file b207447h.txt
_cod_data_source_block complex_5a
_cod_depositor_comments
;
The following automatic conversions were performed:
'_symmetry_cell_setting' value 'Monoclinic' changed to 'monoclinic'
according to '/home/saulius/struct/CIF-dictionaries/cif_core.dic'
dictionary named 'cif_core.dic' version 2.4.1 from 2010-06-29.

Automatic conversion script
Id: cif_fix_enum 1527 2010-12-29 10:47:43Z saulius 
;
_cod_original_sg_symbol_H-M P21
_cod_original_formula_sum 'C35.50 H39 F6 N3 O0.50 P3 Pd'
_cod_database_code 7012104

loop_
_symmetry_equiv_pos_as_xyz
'x, y, z'
'-x, y+1/2, -z'

loop_
_atom_site_label
_atom_site_type_symbol
_atom_site_fract_x
_atom_site_fract_y
_atom_site_fract_z
_atom_site_U_iso_or_equiv
_atom_site_adp_type
_atom_site_occupancy
_atom_site_symmetry_multiplicity
_atom_site_calc_flag
_atom_site_refinement_flags
_atom_site_disorder_assembly
_atom_site_disorder_group
Pd1 Pd 0.40534(5) 0.319677(12) 0.46438(3) 0.04744(14) Uani 1 1 d . . .
Pd2 Pd 0.56252(5) 0.066539(11) 0.04375(3) 0.04723(14) Uani 1 1 d . . .
P1 P -0.0424(3) 0.34802(6) -0.22488(19) 0.0758(6) Uani 1 1 d . . .
P2 P 0.58445(15) 0.33340(4) 0.19688(13) 0.0418(3) Uani 1 1 d . . .
P3 P 0.44092(14) 0.06252(4) 0.22523(12) 0.0379(3) Uani 1 1 d . . .
P4 P 0.27955(14) 0.32658(3) 0.28373(12) 0.0363(3) Uani 1 1 d . . .
P5 P 0.74328(16) 0.04887(4) 0.31243(13) 0.0434(3) Uani 1 1 d . . .
P6 P 0.1146(3) 0.04091(6) -0.2833(2) 0.0739(6) Uani 1 1 d . . .
F1 F -0.080(2) 0.3634(3) -0.1047(8) 0.308(9) Uani 1 1 d . . .
F2 F -0.1420(12) 0.3740(3) -0.2931(8) 0.213(5) Uani 1 1 d . . .
F3 F -0.1542(8) 0.3162(3) -0.2020(8) 0.176(3) Uani 1 1 d . . .
F4 F 0.0697(7) 0.32256(19) -0.1567(5) 0.1221(18) Uani 1 1 d . . .
F5 F -0.0099(10) 0.3287(2) -0.3479(5) 0.149(3) Uani 1 1 d . . .
F6 F 0.0732(15) 0.3744(3) -0.2585(11) 0.258(7) Uani 1 1 d . . .
F7 F 0.080(3) 0.0248(3) -0.4015(9) 0.360(12) Uani 1 1 d . . .
F8 F 0.1867(19) 0.0085(3) -0.2411(12) 0.280(8) Uani 1 1 d . . .
F9 F 0.1441(13) 0.0585(2) -0.1611(6) 0.191(4) Uani 1 1 d . . .
F10 F 0.2338(11) 0.0623(3) -0.3432(8) 0.204(4) Uani 1 1 d . . .
F11 F 0.0263(13) 0.0754(3) -0.3103(14) 0.251(6) Uani 1 1 d . . .
F12 F -0.0228(12) 0.0228(3) -0.2384(16) 0.288(8) Uani 1 1 d . . .
O1 O 1.045(2) 0.2053(3) -0.4043(11) 0.245(8) Uani 1 1 d . . .
N1 N 0.6653(5) 0.01761(13) 0.0941(5) 0.0515(12) Uani 1 1 d . . .
N2 N 0.7385(6) 0.01475(13) 0.2038(5) 0.0501(12) Uani 1 1 d . . .
N3 N 0.5914(5) 0.36811(13) 0.3031(5) 0.0502(12) Uani 1 1 d . . .
N4 N 0.5203(5) 0.36620(13) 0.4138(5) 0.0525(12) Uani 1 1 d . . .
N5 N 0.5645(5) 0.05635(12) 0.3407(4) 0.0398(10) Uani 1 1 d . . .
N6 N 0.4034(5) 0.32922(11) 0.1681(4) 0.0370(10) Uani 1 1 d . . .
C1 C 0.3073(10) 0.2740(2) 0.5476(7) 0.081(2) Uani 1 1 d . . .
H1A H 0.2026 0.2723 0.5408 0.097 Uiso 1 1 calc R . .
H1B H 0.3562 0.2511 0.5371 0.097 Uiso 1 1 calc R . .
C2 C 0.3614(10) 0.2965(3) 0.6384(7) 0.088(3) Uani 1 1 d . . .
H2 H 0.2926 0.3088 0.6919 0.106 Uiso 1 1 calc R . .
C3 C 0.5057(9) 0.3067(3) 0.6436(6) 0.092(3) Uani 1 1 d . . .
H3A H 0.5771 0.2875 0.6450 0.111 Uiso 1 1 calc R . .
H3B H 0.5299 0.3270 0.6963 0.111 Uiso 1 1 calc R . .
C4 C 0.4624(13) 0.4054(3) 0.5854(11) 0.128(4) Uani 1 1 d . . .
H4A H 0.4149 0.3837 0.6114 0.192 Uiso 1 1 calc R . .
H4B H 0.3926 0.4246 0.5789 0.192 Uiso 1 1 calc R . .
H4C H 0.5359 0.4119 0.6441 0.192 Uiso 1 1 calc R . .
C5 C 0.5310(9) 0.3993(2) 0.4629(8) 0.078(2) Uani 1 1 d . . .
C6 C 0.6083(9) 0.4216(2) 0.3878(10) 0.088(3) Uani 1 1 d . . .
H6 H 0.6320 0.4455 0.4039 0.106 Uiso 1 1 calc R . .
C7 C 0.6446(7) 0.40281(18) 0.2859(8) 0.067(2) Uani 1 1 d . . .
C8 C 0.7276(10) 0.4129(2) 0.1742(9) 0.092(3) Uani 1 1 d . . .
H8A H 0.7330 0.3925 0.1206 0.138 Uiso 1 1 calc R . .
H8B H 0.8238 0.4203 0.1975 0.138 Uiso 1 1 calc R . .
H8C H 0.6794 0.4324 0.1330 0.138 Uiso 1 1 calc R . .
C9 C 0.6297(6) 0.29604(16) 0.3000(5) 0.0434(13) Uani 1 1 d . . .
C10 C 0.5698(7) 0.26211(15) 0.2801(6) 0.0495(14) Uani 1 1 d . . .
H10 H 0.4951 0.2591 0.2233 0.059 Uiso 1 1 calc R . .
C11 C 0.6221(9) 0.23259(19) 0.3456(7) 0.072(2) Uani 1 1 d . . .
H11 H 0.5794 0.2101 0.3345 0.086 Uiso 1 1 calc R . .
C12 C 0.7362(8) 0.2363(2) 0.4267(7) 0.073(2) Uani 1 1 d . . .
H12 H 0.7730 0.2162 0.4678 0.088 Uiso 1 1 calc R . .
C13 C 0.7957(8) 0.2704(2) 0.4462(6) 0.069(2) Uani 1 1 d . . .
H13 H 0.8711 0.2734 0.5023 0.083 Uiso 1 1 calc R . .
C14 C 0.7422(6) 0.29959(17) 0.3819(5) 0.0506(14) Uani 1 1 d . . .
H14 H 0.7835 0.3222 0.3943 0.061 Uiso 1 1 calc R . .
C15 C 0.3613(6) 0.32571(16) 0.0327(4) 0.0463(13) Uani 1 1 d . . .
H15 H 0.2552 0.3248 0.0278 0.056 Uiso 1 1 calc R . .
C16 C 0.4109(8) 0.3592(2) -0.0410(6) 0.067(2) Uani 1 1 d . . .
H16A H 0.3708 0.3806 -0.0054 0.101 Uiso 1 1 calc R . .
H16B H 0.3778 0.3570 -0.1241 0.101 Uiso 1 1 calc R . .
H16C H 0.5148 0.3606 -0.0391 0.101 Uiso 1 1 calc R . .
C17 C 0.4183(6) 0.2902(2) -0.0171(5) 0.0486(16) Uani 1 1 d . . .
C18 C 0.3338(10) 0.2601(2) -0.0103(7) 0.083(2) Uani 1 1 d . . .
H18 H 0.2393 0.2621 0.0179 0.100 Uiso 1 1 calc R . .
C19 C 0.3865(13) 0.2261(3) -0.0448(9) 0.105(3) Uani 1 1 d . . .
H19 H 0.3277 0.2058 -0.0390 0.126 Uiso 1 1 calc R . .
C20 C 0.5261(13) 0.2230(3) -0.0876(9) 0.096(3) Uani 1 1 d . . .
H20 H 0.5623 0.2005 -0.1097 0.115 Uiso 1 1 calc R . .
C21 C 0.6107(9) 0.2529(3) -0.0971(7) 0.083(3) Uani 1 1 d . . .
H21 H 0.7037 0.2507 -0.1283 0.100 Uiso 1 1 calc R . .
C22 C 0.5610(7) 0.28685(19) -0.0613(5) 0.0542(15) Uani 1 1 d . . .
H22 H 0.6210 0.3070 -0.0664 0.065 Uiso 1 1 calc R . .
C23 C 0.1368(6) 0.29669(14) 0.2294(5) 0.0406(12) Uani 1 1 d . . .
C24 C 0.0282(6) 0.30929(15) 0.1516(5) 0.0438(13) Uani 1 1 d . . .
H24 H 0.0239 0.3337 0.1320 0.053 Uiso 1 1 calc R . .
C25 C -0.0738(6) 0.28578(18) 0.1029(5) 0.0498(14) Uani 1 1 d . . .
H25 H -0.1456 0.2944 0.0504 0.060 Uiso 1 1 calc R . .
C26 C -0.0693(7) 0.24978(16) 0.1319(6) 0.0527(15) Uani 1 1 d . . .
H26 H -0.1369 0.2339 0.0983 0.063 Uiso 1 1 calc R . .
C27 C 0.0352(8) 0.23740(17) 0.2105(7) 0.0625(17) Uani 1 1 d . . .
H27 H 0.0362 0.2131 0.2322 0.075 Uiso 1 1 calc R . .
C28 C 0.1392(7) 0.26020(15) 0.2581(6) 0.0513(15) Uani 1 1 d . . .
H28 H 0.2111 0.2511 0.3097 0.062 Uiso 1 1 calc R . .
C29 C 0.1852(6) 0.36895(15) 0.3009(5) 0.0423(13) Uani 1 1 d . . .
C30 C 0.2092(9) 0.40036(19) 0.2333(8) 0.081(2) Uani 1 1 d . . .
H30 H 0.2748 0.4002 0.1693 0.098 Uiso 1 1 calc R . .
C31 C 0.1347(12) 0.4321(2) 0.2618(11) 0.109(4) Uani 1 1 d . . .
H31 H 0.1508 0.4529 0.2165 0.131 Uiso 1 1 calc R . .
C32 C 0.0392(9) 0.4328(2) 0.3549(8) 0.081(2) Uani 1 1 d . . .
H32 H -0.0100 0.4540 0.3724 0.098 Uiso 1 1 calc R . .
C33 C 0.0144(9) 0.4029(2) 0.4231(7) 0.074(2) Uani 1 1 d . . .
H33 H -0.0502 0.4037 0.4878 0.088 Uiso 1 1 calc R . .
C34 C 0.0867(7) 0.37088(18) 0.3951(6) 0.0582(16) Uani 1 1 d . . .
H34 H 0.0681 0.3503 0.4410 0.070 Uiso 1 1 calc R . .
C35 C 1.1357(16) 0.1661(4) -0.2515(13) 0.153(5) Uani 1 1 d . . .
H35A H 1.1582 0.1518 -0.3219 0.229 Uiso 1 1 calc R . .
H35B H 1.0728 0.1527 -0.1988 0.229 Uiso 1 1 calc R . .
H35C H 1.2235 0.1720 -0.2082 0.229 Uiso 1 1 calc R . .
C36 C 1.0604(12) 0.2007(3) -0.2919(12) 0.114(4) Uani 1 1 d . . .
C37 C 1.0148(19) 0.2238(6) -0.2147(14) 0.199(8) Uani 1 1 d . . .
H37A H 0.9696 0.2436 -0.2573 0.299 Uiso 1 1 calc R . .
H37B H 1.0949 0.2327 -0.1668 0.299 Uiso 1 1 calc R . .
H37C H 0.9455 0.2126 -0.1620 0.299 Uiso 1 1 calc R . .
C38 C 0.4744(11) 0.1133(2) -0.0378(7) 0.083(2) Uani 1 1 d . . .
H38A H 0.3703 0.1163 -0.0311 0.099 Uiso 1 1 calc R . .
H38B H 0.5281 0.1355 -0.0254 0.099 Uiso 1 1 calc R . .
C39 C 0.5217(13) 0.0910(3) -0.1319(8) 0.107(3) Uani 1 1 d . . .
H39 H 0.4468 0.0798 -0.1835 0.128 Uiso 1 1 calc R . .
C40 C 0.6537(11) 0.0769(3) -0.1368(6) 0.092(3) Uani 1 1 d . . .
H40A H 0.7337 0.0938 -0.1401 0.111 Uiso 1 1 calc R . .
H40B H 0.6657 0.0561 -0.1896 0.111 Uiso 1 1 calc R . .
C41 C 0.5850(12) -0.0209(3) -0.0767(10) 0.125(4) Uani 1 1 d . . .
H41A H 0.5490 0.0017 -0.1071 0.187 Uiso 1 1 calc R . .
H41B H 0.5056 -0.0373 -0.0654 0.187 Uiso 1 1 calc R . .
H41C H 0.6516 -0.0310 -0.1343 0.187 Uiso 1 1 calc R . .
C42 C 0.6622(9) -0.0149(2) 0.0442(7) 0.073(2) Uani 1 1 d . . .
C43 C 0.7349(10) -0.0395(2) 0.1213(9) 0.092(3) Uani 1 1 d . . .
H43 H 0.7483 -0.0640 0.1068 0.110 Uiso 1 1 calc R . .
C44 C 0.7823(8) -0.02077(18) 0.2214(8) 0.068(2) Uani 1 1 d . . .
C45 C 0.8623(11) -0.0315(2) 0.3324(9) 0.099(3) Uani 1 1 d . . .
H45A H 0.8770 -0.0107 0.3835 0.148 Uiso 1 1 calc R . .
H45B H 0.9546 -0.0414 0.3102 0.148 Uiso 1 1 calc R . .
H45C H 0.8078 -0.0493 0.3758 0.148 Uiso 1 1 calc R . .
C46 C 0.7962(6) 0.08591(16) 0.2138(5) 0.0436(13) Uani 1 1 d . . .
C47 C 0.9010(7) 0.08089(18) 0.1240(6) 0.0565(15) Uani 1 1 d . . .
H47 H 0.9344 0.0578 0.1063 0.068 Uiso 1 1 calc R . .
C48 C 0.9562(8) 0.1110(2) 0.0602(6) 0.072(2) Uani 1 1 d . . .
H48 H 1.0243 0.1075 -0.0008 0.087 Uiso 1 1 calc R . .
C49 C 0.9106(9) 0.1449(2) 0.0871(7) 0.076(2) Uani 1 1 d . . .
H49 H 0.9488 0.1646 0.0456 0.091 Uiso 1 1 calc R . .
C50 C 0.8081(8) 0.15014(18) 0.1756(6) 0.0651(18) Uani 1 1 d . . .
H50 H 0.7755 0.1734 0.1924 0.078 Uiso 1 1 calc R . .
C51 C 0.7535(7) 0.12138(16) 0.2393(6) 0.0520(15) Uani 1 1 d . . .
H51 H 0.6866 0.1255 0.3008 0.062 Uiso 1 1 calc R . .
C52 C 0.5730(8) 0.0248(2) 0.5469(6) 0.062(2) Uani 1 1 d . . .
H52A H 0.5384 0.0033 0.5071 0.093 Uiso 1 1 calc R . .
H52B H 0.5355 0.0258 0.6283 0.093 Uiso 1 1 calc R . .
H52C H 0.6770 0.0244 0.5504 0.093 Uiso 1 1 calc R . .
C53 C 0.5224(6) 0.05785(15) 0.4754(5) 0.0428(13) Uani 1 1 d . . .
H53 H 0.4162 0.0578 0.4776 0.051 Uiso 1 1 calc R . .
C54 C 0.5708(6) 0.09271(18) 0.5322(5) 0.0458(16) Uani 1 1 d . . .
C55 C 0.4742(8) 0.12073(18) 0.5527(6) 0.0623(17) Uani 1 1 d . . .
H55 H 0.3768 0.1180 0.5319 0.075 Uiso 1 1 calc R . .
C56 C 0.5239(11) 0.1533(2) 0.6050(8) 0.083(2) Uani 1 1 d . . .
H56 H 0.4578 0.1717 0.6198 0.100 Uiso 1 1 calc R . .
C57 C 0.6667(11) 0.1585(2) 0.6346(7) 0.085(2) Uani 1 1 d . . .
H57 H 0.6988 0.1803 0.6673 0.102 Uiso 1 1 calc R . .
C58 C 0.7620(10) 0.1303(2) 0.6143(7) 0.079(2) Uani 1 1 d . . .
H58 H 0.8595 0.1334 0.6340 0.095 Uiso 1 1 calc R . .
C59 C 0.7180(8) 0.0984(2) 0.5666(5) 0.0638(18) Uani 1 1 d . . .
H59 H 0.7849 0.0799 0.5563 0.077 Uiso 1 1 calc R . .
C60 C 0.3182(6) 0.09730(15) 0.2769(5) 0.0442(13) Uani 1 1 d . . .
C61 C 0.1912(7) 0.08867(19) 0.3434(6) 0.0570(16) Uani 1 1 d . . .
H61 H 0.1647 0.0647 0.3559 0.068 Uiso 1 1 calc R . .
C62 C 0.1085(7) 0.1163(2) 0.3886(6) 0.068(2) Uani 1 1 d . . .
H62 H 0.0261 0.1108 0.4333 0.081 Uiso 1 1 calc R . .
C63 C 0.1441(9) 0.1521(2) 0.3697(7) 0.076(2) Uani 1 1 d . . .
H63 H 0.0856 0.1703 0.4005 0.091 Uiso 1 1 calc R . .
C64 C 0.2647(9) 0.1605(2) 0.3058(8) 0.077(2) Uani 1 1 d . . .
H64 H 0.2895 0.1845 0.2941 0.092 Uiso 1 1 calc R . .
C65 C 0.3523(8) 0.13327(17) 0.2575(6) 0.0599(17) Uani 1 1 d . . .
H65 H 0.4336 0.1393 0.2122 0.072 Uiso 1 1 calc R . .
C66 C 0.3305(6) 0.02232(15) 0.2077(5) 0.0448(13) Uani 1 1 d . . .
C67 C 0.3394(10) -0.0081(2) 0.2804(9) 0.096(3) Uani 1 1 d . . .
H67 H 0.4008 -0.0081 0.3483 0.115 Uiso 1 1 calc R . .
C68 C 0.2574(12) -0.0390(3) 0.2536(12) 0.129(5) Uani 1 1 d . . .
H68 H 0.2611 -0.0590 0.3046 0.154 Uiso 1 1 calc R . .
C69 C 0.1712(9) -0.0391(2) 0.1501(9) 0.086(2) Uani 1 1 d . . .
H69 H 0.1206 -0.0599 0.1289 0.103 Uiso 1 1 calc R . .
C70 C 0.1590(9) -0.0094(2) 0.0792(7) 0.076(2) Uani 1 1 d . . .
H70 H 0.0960 -0.0092 0.0123 0.091 Uiso 1 1 calc R . .
C71 C 0.2414(8) 0.02033(19) 0.1077(6) 0.0653(18) Uani 1 1 d . . .
H71 H 0.2362 0.0402 0.0560 0.078 Uiso 1 1 calc R . .

loop_
_atom_site_aniso_label
_atom_site_aniso_U_11
_atom_site_aniso_U_22
_atom_site_aniso_U_33
_atom_site_aniso_U_23
_atom_site_aniso_U_13
_atom_site_aniso_U_12
Pd1 0.0463(2) 0.0629(3) 0.0331(2) -0.00316(19) -0.00228(17) 0.0036(2)
Pd2 0.0526(3) 0.0560(3) 0.0331(2) 0.00200(19) -0.00106(18) -0.0063(2)
P1 0.0963(16) 0.0662(12) 0.0650(12) 0.0144(9) 0.0118(11) 0.0078(10)
P2 0.0356(8) 0.0498(8) 0.0399(7) 0.0003(6) -0.0022(6) -0.0029(6)
P3 0.0398(7) 0.0377(7) 0.0363(7) 0.0033(6) -0.0028(5) 0.0001(6)
P4 0.0351(7) 0.0371(7) 0.0368(7) -0.0018(5) -0.0009(5) 0.0005(5)
P5 0.0384(8) 0.0505(8) 0.0412(8) 0.0003(6) -0.0020(6) 0.0068(6)
P6 0.0833(14) 0.0667(12) 0.0715(12) 0.0090(9) -0.0059(11) -0.0126(10)
F1 0.61(3) 0.209(10) 0.108(6) -0.025(6) 0.062(10) 0.181(14)
F2 0.245(10) 0.243(10) 0.153(7) 0.087(7) 0.029(7) 0.158(9)
F3 0.114(5) 0.210(8) 0.203(8) 0.055(7) 0.017(5) -0.040(6)
F4 0.120(4) 0.133(5) 0.113(4) 0.021(4) -0.020(3) 0.015(4)
F5 0.226(8) 0.138(6) 0.082(4) -0.004(3) 0.012(4) 0.006(5)
F6 0.293(14) 0.202(10) 0.276(12) 0.109(9) -0.089(11) -0.158(10)
F7 0.76(4) 0.217(12) 0.106(6) -0.014(7) -0.099(12) -0.190(16)
F8 0.41(2) 0.205(10) 0.224(11) 0.007(8) -0.039(12) 0.194(13)
F9 0.346(13) 0.127(6) 0.101(5) -0.012(4) -0.010(6) -0.017(7)
F10 0.189(8) 0.264(11) 0.162(7) 0.020(7) 0.076(6) -0.060(8)
F11 0.202(10) 0.147(8) 0.402(17) 0.050(9) -0.117(11) 0.024(7)
F12 0.161(9) 0.222(12) 0.48(2) 0.015(13) 0.110(12) -0.089(9)
O1 0.46(3) 0.148(10) 0.123(8) -0.021(7) 0.011(11) -0.013(12)
N1 0.049(3) 0.051(3) 0.054(3) -0.009(2) 0.001(2) 0.003(2)
N2 0.055(3) 0.042(3) 0.053(3) -0.001(2) 0.009(3) 0.005(2)
N3 0.052(3) 0.046(3) 0.053(3) -0.002(2) -0.010(2) -0.003(2)
N4 0.046(3) 0.057(3) 0.054(3) -0.016(2) -0.007(2) -0.007(2)
N5 0.040(2) 0.049(3) 0.030(2) 0.0024(18) 0.0036(19) -0.0005(19)
N6 0.037(2) 0.042(3) 0.031(2) -0.0032(18) -0.0019(18) 0.0028(17)
C1 0.094(6) 0.092(6) 0.058(5) 0.027(4) 0.012(4) 0.004(5)
C2 0.084(6) 0.141(8) 0.039(4) 0.027(4) 0.004(4) -0.004(5)
C3 0.074(5) 0.167(9) 0.036(4) 0.026(4) 0.000(3) 0.020(5)
C4 0.123(9) 0.114(8) 0.147(9) -0.083(7) 0.025(7) -0.016(6)
C5 0.063(5) 0.069(5) 0.101(6) -0.035(4) -0.008(4) -0.001(4)
C6 0.077(5) 0.050(4) 0.138(8) -0.035(5) -0.017(5) -0.010(4)
C7 0.050(4) 0.053(4) 0.097(6) 0.002(4) -0.022(4) -0.008(3)
C8 0.093(6) 0.069(5) 0.114(7) 0.024(5) -0.020(5) -0.033(4)
C9 0.033(3) 0.059(4) 0.038(3) -0.004(3) 0.004(2) 0.006(3)
C10 0.043(3) 0.040(3) 0.065(4) -0.009(3) 0.005(3) 0.004(2)
C11 0.068(5) 0.053(4) 0.095(6) 0.005(4) 0.010(4) 0.005(3)
C12 0.066(5) 0.072(5) 0.081(5) 0.022(4) 0.006(4) 0.022(4)
C13 0.057(4) 0.096(6) 0.055(4) 0.012(4) -0.010(3) 0.017(4)
C14 0.045(3) 0.058(4) 0.049(3) 0.001(3) -0.001(3) 0.004(3)
C15 0.038(3) 0.070(4) 0.031(3) -0.002(3) -0.003(2) 0.000(3)
C16 0.092(6) 0.064(5) 0.045(4) 0.010(3) -0.006(4) 0.008(4)
C17 0.043(4) 0.074(5) 0.029(3) -0.009(3) 0.001(3) -0.010(3)
C18 0.088(6) 0.092(6) 0.071(5) -0.042(4) 0.020(4) -0.025(5)
C19 0.132(9) 0.072(6) 0.112(8) -0.038(5) 0.036(7) -0.028(5)
C20 0.124(8) 0.081(6) 0.084(6) -0.032(5) 0.008(6) 0.009(6)
C21 0.071(5) 0.120(7) 0.059(4) -0.018(4) 0.001(4) 0.036(5)
C22 0.053(4) 0.074(4) 0.035(3) -0.006(3) -0.004(3) 0.006(3)
C23 0.040(3) 0.037(3) 0.045(3) -0.002(2) -0.002(2) -0.002(2)
C24 0.035(3) 0.051(3) 0.045(3) 0.006(2) 0.002(2) 0.005(2)
C25 0.035(3) 0.070(4) 0.044(3) -0.002(3) -0.007(2) 0.001(3)
C26 0.049(4) 0.050(4) 0.059(4) 0.002(3) -0.008(3) -0.014(3)
C27 0.065(4) 0.043(3) 0.079(5) 0.009(3) -0.006(4) -0.011(3)
C28 0.057(4) 0.040(3) 0.057(4) 0.009(3) -0.010(3) 0.003(3)
C29 0.033(3) 0.047(3) 0.047(3) -0.002(2) -0.006(2) 0.004(2)
C30 0.089(6) 0.051(4) 0.105(6) 0.015(4) 0.046(5) 0.009(4)
C31 0.122(8) 0.047(4) 0.160(10) 0.022(5) 0.050(8) 0.016(5)
C32 0.077(5) 0.063(5) 0.104(6) -0.014(4) -0.004(5) 0.023(4)
C33 0.076(5) 0.075(5) 0.071(5) -0.016(4) 0.013(4) 0.021(4)
C34 0.070(4) 0.057(4) 0.048(3) 0.004(3) 0.004(3) 0.012(3)
C35 0.138(11) 0.153(12) 0.167(13) -0.048(10) -0.042(10) 0.023(9)
C36 0.092(7) 0.120(9) 0.130(10) -0.048(8) -0.004(7) -0.006(6)
C37 0.177(16) 0.29(2) 0.134(12) -0.076(14) -0.014(11) 0.053(15)
C38 0.101(6) 0.075(5) 0.073(5) 0.032(4) -0.009(5) -0.002(4)
C39 0.112(9) 0.147(9) 0.062(6) 0.042(6) 0.005(5) -0.012(7)
C40 0.095(7) 0.139(8) 0.043(4) 0.023(4) 0.009(4) -0.021(6)
C41 0.124(9) 0.115(8) 0.135(9) -0.085(7) -0.028(7) 0.014(6)
C42 0.068(5) 0.066(5) 0.087(5) -0.033(4) 0.012(4) -0.001(4)
C43 0.086(6) 0.051(4) 0.139(8) -0.036(5) -0.003(5) 0.015(4)
C44 0.061(4) 0.048(4) 0.096(5) 0.004(4) 0.023(4) 0.015(3)
C45 0.108(7) 0.078(6) 0.110(7) 0.026(5) 0.008(6) 0.046(5)
C46 0.029(3) 0.060(4) 0.042(3) -0.009(3) -0.003(2) -0.005(2)
C47 0.041(3) 0.063(4) 0.066(4) -0.011(3) 0.006(3) -0.004(3)
C48 0.068(5) 0.087(5) 0.063(4) -0.009(4) 0.022(4) -0.027(4)
C49 0.092(6) 0.068(5) 0.068(4) 0.001(4) 0.021(4) -0.028(4)
C50 0.079(5) 0.047(4) 0.070(4) -0.011(3) 0.004(4) -0.013(3)
C51 0.049(4) 0.056(4) 0.050(3) -0.011(3) 0.006(3) -0.013(3)
C52 0.079(5) 0.061(5) 0.046(4) 0.011(3) -0.010(4) 0.001(3)
C53 0.040(3) 0.054(4) 0.034(3) 0.005(2) 0.000(2) -0.003(2)
C54 0.051(4) 0.057(4) 0.029(3) 0.007(2) 0.002(3) -0.002(3)
C55 0.067(5) 0.063(4) 0.057(4) -0.005(3) -0.007(3) 0.001(3)
C56 0.121(8) 0.053(4) 0.076(5) -0.003(4) -0.006(5) 0.006(4)
C57 0.108(7) 0.083(6) 0.065(5) -0.017(4) 0.008(5) -0.028(5)
C58 0.075(5) 0.106(6) 0.056(4) -0.018(4) 0.001(4) -0.041(5)
C59 0.063(5) 0.090(5) 0.039(3) -0.005(3) 0.011(3) -0.005(4)
C60 0.043(3) 0.050(3) 0.039(3) 0.000(2) -0.004(2) 0.007(2)
C61 0.054(4) 0.067(4) 0.050(3) 0.002(3) -0.005(3) 0.006(3)
C62 0.046(4) 0.108(6) 0.049(4) -0.008(4) 0.004(3) 0.018(4)
C63 0.074(5) 0.078(6) 0.076(5) -0.003(4) -0.001(4) 0.030(4)
C64 0.079(5) 0.053(4) 0.097(6) 0.004(4) -0.008(5) 0.019(4)
C65 0.062(4) 0.045(4) 0.073(4) 0.003(3) -0.003(3) 0.015(3)
C66 0.038(3) 0.046(3) 0.050(3) 0.002(3) 0.001(3) 0.001(2)
C67 0.092(6) 0.063(5) 0.132(8) 0.035(5) -0.059(6) -0.031(4)
C68 0.120(8) 0.071(6) 0.194(12) 0.043(7) -0.075(8) -0.031(5)
C69 0.083(6) 0.058(4) 0.116(7) -0.011(4) -0.010(5) -0.018(4)
C70 0.075(5) 0.085(5) 0.068(4) -0.009(4) -0.010(4) -0.025(4)
C71 0.073(5) 0.067(4) 0.056(4) 0.005(3) -0.007(3) -0.022(3)

loop_
_atom_type_symbol
_atom_type_description
_atom_type_scat_dispersion_real
_atom_type_scat_dispersion_imag
_atom_type_scat_source
C C 0.0033 0.0016 'International Tables Vol C Tables 4.2.6.8 and 6.1.1.4'
H H 0.0000 0.0000 'International Tables Vol C Tables 4.2.6.8 and 6.1.1.4'
N N 0.0061 0.0033 'International Tables Vol C Tables 4.2.6.8 and 6.1.1.4'
F F 0.0171 0.0103 'International Tables Vol C Tables 4.2.6.8 and 6.1.1.4'
P P 0.1023 0.0942 'International Tables Vol C Tables 4.2.6.8 and 6.1.1.4'
Pd Pd -0.9988 1.0072 'International Tables Vol C Tables 4.2.6.8 and 6.1.1.4'
O O 0.0106 0.0060 'International Tables Vol C Tables 4.2.6.8 and 6.1.1.4'

loop_
_geom_angle_atom_site_label_1
_geom_angle_atom_site_label_2
_geom_angle_atom_site_label_3
_geom_angle
_geom_angle_site_symmetry_1
_geom_angle_site_symmetry_3
_geom_angle_publ_flag
N4 Pd1 C1 169.5(3) . . ?
N4 Pd1 C2 131.8(3) . . ?
C1 Pd1 C2 38.0(3) . . ?
N4 Pd1 C3 101.7(3) . . ?
C1 Pd1 C3 67.9(4) . . ?
C2 Pd1 C3 37.1(3) . . ?
N4 Pd1 P4 86.20(14) . . ?
C1 Pd1 P4 104.1(2) . . ?
C2 Pd1 P4 135.7(2) . . ?
C3 Pd1 P4 172.0(3) . . ?
C38 Pd2 N1 169.7(3) . . ?
C38 Pd2 C39 38.1(4) . . ?
N1 Pd2 C39 131.8(4) . . ?
C38 Pd2 C40 67.9(4) . . ?
N1 Pd2 C40 102.1(3) . . ?
C39 Pd2 C40 35.5(3) . . ?
C38 Pd2 P3 103.3(3) . . ?
N1 Pd2 P3 86.61(14) . . ?
C39 Pd2 P3 135.8(3) . . ?
C40 Pd2 P3 171.0(3) . . ?
F1 P1 F6 98.2(9) . . ?
F1 P1 F2 92.7(7) . . ?
F6 P1 F2 84.0(7) . . ?
F1 P1 F5 174.8(7) . . ?
F6 P1 F5 86.8(6) . . ?
F2 P1 F5 89.2(5) . . ?
F1 P1 F4 88.2(6) . . ?
F6 P1 F4 92.4(6) . . ?
F2 P1 F4 176.3(6) . . ?
F5 P1 F4 90.2(4) . . ?
F1 P1 F3 89.2(8) . . ?
F6 P1 F3 171.9(7) . . ?
F2 P1 F3 99.0(6) . . ?
F5 P1 F3 85.8(5) . . ?
F4 P1 F3 84.6(4) . . ?
N6 P2 N3 102.8(2) . . ?
N6 P2 C9 105.2(2) . . ?
N3 P2 C9 98.0(2) . . ?
N5 P3 C60 106.2(2) . . ?
N5 P3 C66 109.8(2) . . ?
C60 P3 C66 105.4(3) . . ?
N5 P3 Pd2 108.69(15) . . ?
C60 P3 Pd2 122.48(19) . . ?
C66 P3 Pd2 103.93(19) . . ?
N6 P4 C29 110.7(2) . . ?
N6 P4 C23 106.2(2) . . ?
C29 P4 C23 102.4(3) . . ?
N6 P4 Pd1 107.87(15) . . ?
C29 P4 Pd1 104.31(19) . . ?
C23 P4 Pd1 124.93(19) . . ?
N5 P5 N2 103.0(2) . . ?
N5 P5 C46 104.6(2) . . ?
N2 P5 C46 98.5(2) . . ?
F8 P6 F7 92.4(9) . . ?
F8 P6 F10 103.8(9) . . ?
F7 P6 F10 89.1(8) . . ?
F8 P6 F9 89.8(6) . . ?
F7 P6 F9 177.3(11) . . ?
F10 P6 F9 91.9(6) . . ?
F8 P6 F12 85.1(9) . . ?
F7 P6 F12 86.0(9) . . ?
F10 P6 F12 170.0(8) . . ?
F9 P6 F12 92.7(8) . . ?
F8 P6 F11 171.6(8) . . ?
F7 P6 F11 93.3(9) . . ?
F10 P6 F11 82.4(7) . . ?
F9 P6 F11 84.4(6) . . ?
F12 P6 F11 89.2(7) . . ?
C42 N1 N2 107.4(5) . . ?
C42 N1 Pd2 131.7(5) . . ?
N2 N1 Pd2 120.5(3) . . ?
N1 N2 C44 109.5(5) . . ?
N1 N2 P5 123.4(4) . . ?
C44 N2 P5 126.1(5) . . ?
N4 N3 C7 109.7(5) . . ?
N4 N3 P2 122.3(4) . . ?
C7 N3 P2 127.3(5) . . ?
C5 N4 N3 105.7(6) . . ?
C5 N4 Pd1 132.8(5) . . ?
N3 N4 Pd1 121.1(3) . . ?
C53 N5 P5 115.9(3) . . ?
C53 N5 P3 122.3(3) . . ?
P5 N5 P3 121.8(2) . . ?
C15 N6 P2 115.1(3) . . ?
C15 N6 P4 123.0(3) . . ?
P2 N6 P4 121.8(2) . . ?
C2 C1 Pd1 71.2(5) . . ?
C3 C2 C1 122.2(8) . . ?
C3 C2 Pd1 74.6(4) . . ?
C1 C2 Pd1 70.8(4) . . ?
C2 C3 Pd1 68.3(4) . . ?
N4 C5 C6 110.3(7) . . ?
N4 C5 C4 117.7(8) . . ?
C6 C5 C4 132.0(8) . . ?
C7 C6 C5 108.6(7) . . ?
C6 C7 N3 105.7(7) . . ?
C6 C7 C8 132.5(7) . . ?
N3 C7 C8 121.8(7) . . ?
C14 C9 C10 119.1(5) . . ?
C14 C9 P2 119.8(4) . . ?
C10 C9 P2 119.9(4) . . ?
C9 C10 C11 119.6(6) . . ?
C12 C11 C10 120.9(7) . . ?
C11 C12 C13 119.1(6) . . ?
C14 C13 C12 119.6(6) . . ?
C9 C14 C13 121.5(6) . . ?
C17 C15 N6 109.6(4) . . ?
C17 C15 C16 113.6(5) . . ?
N6 C15 C16 111.2(5) . . ?
C18 C17 C22 118.8(7) . . ?
C18 C17 C15 119.3(6) . . ?
C22 C17 C15 121.8(6) . . ?
C17 C18 C19 121.3(8) . . ?
C20 C19 C18 119.6(8) . . ?
C21 C20 C19 119.7(8) . . ?
C20 C21 C22 121.5(8) . . ?
C21 C22 C17 119.1(7) . . ?
C28 C23 C24 118.4(5) . . ?
C28 C23 P4 120.6(4) . . ?
C24 C23 P4 120.8(4) . . ?
C25 C24 C23 120.5(5) . . ?
C26 C25 C24 120.3(6) . . ?
C27 C26 C25 119.5(6) . . ?
C26 C27 C28 121.2(6) . . ?
C27 C28 C23 120.1(6) . . ?
C34 C29 C30 117.4(6) . . ?
C34 C29 P4 116.4(4) . . ?
C30 C29 P4 126.1(5) . . ?
C31 C30 C29 119.9(7) . . ?
C32 C31 C30 120.7(8) . . ?
C31 C32 C33 120.9(7) . . ?
C32 C33 C34 119.2(7) . . ?
C29 C34 C33 121.8(6) . . ?
O1 C36 C37 121.7(15) . . ?
O1 C36 C35 116.7(12) . . ?
C37 C36 C35 121.6(15) . . ?
C39 C38 Pd2 72.8(5) . . ?
C40 C39 C38 123.9(10) . . ?
C40 C39 Pd2 73.6(5) . . ?
C38 C39 Pd2 69.1(4) . . ?
C39 C40 Pd2 70.8(5) . . ?
N1 C42 C43 109.5(7) . . ?
N1 C42 C41 120.2(8) . . ?
C43 C42 C41 130.3(7) . . ?
C44 C43 C42 107.5(6) . . ?
C43 C44 N2 106.2(7) . . ?
C43 C44 C45 132.9(7) . . ?
N2 C44 C45 120.9(7) . . ?
C47 C46 C51 117.6(6) . . ?
C47 C46 P5 120.6(5) . . ?
C51 C46 P5 120.8(4) . . ?
C46 C47 C48 119.8(6) . . ?
C49 C48 C47 120.6(6) . . ?
C48 C49 C50 120.1(7) . . ?
C51 C50 C49 120.5(7) . . ?
C50 C51 C46 121.4(6) . . ?
C54 C53 C52 113.0(5) . . ?
C54 C53 N5 110.7(4) . . ?
C52 C53 N5 112.7(5) . . ?
C55 C54 C59 117.4(6) . . ?
C55 C54 C53 121.4(6) . . ?
C59 C54 C53 121.1(6) . . ?
C54 C55 C56 119.9(7) . . ?
C57 C56 C55 121.8(8) . . ?
C56 C57 C58 117.9(7) . . ?
C59 C58 C57 122.2(8) . . ?
C58 C59 C54 120.9(8) . . ?
C65 C60 C61 119.0(5) . . ?
C65 C60 P3 119.5(5) . . ?
C61 C60 P3 121.4(5) . . ?
C62 C61 C60 118.8(7) . . ?
C61 C62 C63 121.8(7) . . ?
C64 C63 C62 119.6(7) . . ?
C63 C64 C65 120.7(7) . . ?
C60 C65 C64 120.1(7) . . ?
C71 C66 C67 116.7(6) . . ?
C71 C66 P3 117.5(5) . . ?
C67 C66 P3 125.4(5) . . ?
C66 C67 C68 121.1(8) . . ?
C69 C68 C67 118.7(8) . . ?
C70 C69 C68 121.1(7) . . ?
C69 C70 C71 118.6(7) . . ?
C66 C71 C70 123.6(7) . . ?

loop_
_geom_bond_atom_site_label_1
_geom_bond_atom_site_label_2
_geom_bond_distance
_geom_bond_site_symmetry_2
_geom_bond_publ_flag
Pd1 N4 2.100(5) . ?
Pd1 C1 2.127(8) . ?
Pd1 C2 2.133(7) . ?
Pd1 C3 2.213(7) . ?
Pd1 P4 2.2970(14) . ?
Pd2 C38 2.107(7) . ?
Pd2 N1 2.116(5) . ?
Pd2 C39 2.155(8) . ?
Pd2 C40 2.189(7) . ?
Pd2 P3 2.2958(14) . ?
P1 F1 1.478(8) . ?
P1 F6 1.495(9) . ?
P1 F2 1.521(7) . ?
P1 F5 1.557(6) . ?
P1 F4 1.581(6) . ?
P1 F3 1.588(8) . ?
P2 N6 1.704(4) . ?
P2 N3 1.734(5) . ?
P2 C9 1.832(6) . ?
P3 N5 1.710(4) . ?
P3 C60 1.809(6) . ?
P3 C66 1.813(6) . ?
P4 N6 1.716(4) . ?
P4 C29 1.805(6) . ?
P4 C23 1.816(5) . ?
P5 N5 1.703(4) . ?
P5 N2 1.736(5) . ?
P5 C46 1.815(6) . ?
P6 F8 1.444(9) . ?
P6 F7 1.457(9) . ?
P6 F10 1.509(8) . ?
P6 F9 1.510(7) . ?
P6 F12 1.519(9) . ?
P6 F11 1.543(9) . ?
O1 C36 1.249(15) . ?
N1 C42 1.322(8) . ?
N1 N2 1.376(7) . ?
N2 C44 1.389(8) . ?
N3 N4 1.385(7) . ?
N3 C7 1.389(8) . ?
N4 C5 1.341(9) . ?
N5 C53 1.529(6) . ?
N6 C15 1.534(6) . ?
C1 C2 1.386(12) . ?
C2 C3 1.385(12) . ?
C4 C5 1.506(13) . ?
C5 C6 1.370(13) . ?
C6 C7 1.359(12) . ?
C7 C8 1.496(12) . ?
C9 C14 1.371(8) . ?
C9 C10 1.389(8) . ?
C10 C11 1.391(9) . ?
C11 C12 1.377(11) . ?
C12 C13 1.393(11) . ?
C13 C14 1.380(9) . ?
C15 C17 1.518(9) . ?
C15 C16 1.550(10) . ?
C17 C18 1.364(10) . ?
C17 C22 1.413(9) . ?
C18 C19 1.402(13) . ?
C19 C20 1.379(14) . ?
C20 C21 1.361(13) . ?
C21 C22 1.394(11) . ?
C23 C28 1.388(8) . ?
C23 C24 1.389(8) . ?
C24 C25 1.385(8) . ?
C25 C26 1.371(9) . ?
C26 C27 1.365(9) . ?
C27 C28 1.376(9) . ?
C29 C34 1.382(9) . ?
C29 C30 1.398(9) . ?
C30 C31 1.398(11) . ?
C31 C32 1.353(13) . ?
C32 C33 1.356(11) . ?
C33 C34 1.396(9) . ?
C35 C36 1.520(18) . ?
C36 C37 1.277(17) . ?
C38 C39 1.392(14) . ?
C39 C40 1.326(13) . ?
C41 C42 1.513(12) . ?
C42 C43 1.406(12) . ?
C43 C44 1.364(12) . ?
C44 C45 1.470(12) . ?
C46 C47 1.398(8) . ?
C46 C51 1.400(8) . ?
C47 C48 1.413(10) . ?
C48 C49 1.357(11) . ?
C49 C50 1.374(10) . ?
C50 C51 1.372(9) . ?
C52 C53 1.524(9) . ?
C53 C54 1.499(8) . ?
C54 C55 1.388(9) . ?
C54 C59 1.420(9) . ?
C55 C56 1.409(11) . ?
C56 C57 1.367(13) . ?
C57 C58 1.384(13) . ?
C58 C59 1.355(11) . ?
C60 C65 1.386(9) . ?
C60 C61 1.422(9) . ?
C61 C62 1.372(10) . ?
C62 C63 1.382(11) . ?
C63 C64 1.356(11) . ?
C64 C65 1.399(10) . ?
C66 C71 1.364(9) . ?
C66 C67 1.381(10) . ?
C67 C68 1.401(12) . ?
C68 C69 1.377(13) . ?
C69 C70 1.348(12) . ?
C70 C71 1.374(10) . ?
